data_1530276
loop_
_publ_author_name
'Leuenberger, B.'
'Guedel, H.U.'
'Fischer, P.'

_publ_section_title
;
 Synthesis, structural characterization and magnetic properties of the
 dimer compounds Cs3 Cr2 X9, X= Cl, Br, I
;
_journal_name_full 'Journal of Solid State Chemistry'
_journal_page_first 90
_journal_page_last 101
_journal_volume 64
_journal_year 1986
_chemical_formula_sum 'Cr2 Cs3 I9'
_chemical_name_systematic 'Cs3 Cr2 I9'
_space_group_IT_number 167
_symmetry_space_group_name_Hall '-R 3 2"c'
_symmetry_space_group_name_H-M 'R -3 c :H'
_cell_angle_alpha 90
_cell_angle_beta 90
_cell_angle_gamma 120
_cell_formula_units_Z 6
_cell_length_a 14.07
_cell_length_b 14.07
_cell_length_c 20.82
_cell_volume 3569.436
_citation_journal_id_ASTM JSSCBI
_cod_data_source_file Leuenberger_JSSCBI_1986_1255.cif
_cod_data_source_block Cr2Cs3I9
_cod_original_cell_volume 3569.435
_cod_database_code 1530276

loop_
_symmetry_equiv_pos_as_xyz
x,y,z
-y,x-y,z
-x+y,-x,z
y,x,-z+1/2
-x,-x+y,-z+1/2
x-y,-y,-z+1/2
-x,-y,-z
y,-x+y,-z
x-y,x,-z
-y,-x,z-1/2
x,x-y,z-1/2
-x+y,y,z-1/2
x+2/3,y+1/3,z+1/3
-y+2/3,x-y+1/3,z+1/3
-x+y+2/3,-x+1/3,z+1/3
y+2/3,x+1/3,-z+5/6
-x+2/3,-x+y+1/3,-z+5/6
x-y+2/3,-y+1/3,-z+5/6
-x+2/3,-y+1/3,-z+1/3
y+2/3,-x+y+1/3,-z+1/3
x-y+2/3,x+1/3,-z+1/3
-y+2/3,-x+1/3,z-1/6
x+2/3,x-y+1/3,z-1/6
-x+y+2/3,y+1/3,z-1/6
x+1/3,y+2/3,z+2/3
-y+1/3,x-y+2/3,z+2/3
-x+y+1/3,-x+2/3,z+2/3
y+1/3,x+2/3,-z+7/6
-x+1/3,-x+y+2/3,-z+7/6
x-y+1/3,-y+2/3,-z+7/6
-x+1/3,-y+2/3,-z+2/3
y+1/3,-x+y+2/3,-z+2/3
x-y+1/3,x+2/3,-z+2/3
-y+1/3,-x+2/3,z+1/6
x+1/3,x-y+2/3,z+1/6
-x+y+1/3,y+2/3,z+1/6

loop_
_atom_site_label
_atom_site_type_symbol
_atom_site_fract_x
_atom_site_fract_y
_atom_site_fract_z
_atom_site_occupancy
_atom_site_U_iso_or_equiv
I1 I-1 0.1621 0 0.25 1 0.0
Cs1 Cs+1 0.6732 0 0.25 1 0.0
Cr1 Cr+3 0 0 0.8287 1 0.0
I2 I-1 0.4968 0.3057 0.4263 1 0.0
